data_2022932
loop_
_publ_author_name
'Streeter, Cole'
'Wheeler, Kraig A.'
'Lamm, Ashley N.'

_publ_section_title
;
 Crystal structure and Hirshfeld surface analysis of
 tri-aza-triborinotris[1,3,2]benzodi-aza-borole acetone disolvate.
;
_journal_coeditor_code EX2077
_journal_issue 'Pt 11'
_journal_name_full 'Acta crystallographica. Section E, Crystallographic communications'
_journal_page_first 1104
_journal_page_last 1108
_journal_paper_doi 10.1107/S2056989023009337
_journal_volume 79
_journal_year 2023
_chemical_formula_iupac 'C18 H15 B3 N6, 2C3 H6 O'
_chemical_formula_moiety 'C18 H15 B3 N6, 2(C3 H6 O)'
_chemical_formula_sum 'C24 H27 B3 N6 O2'
_chemical_formula_weight 463.94
_chemical_name_common
2,9,11,18,20,27-Hexaaza-1,10,19-triboraheptacyclo[18.7.0.0^2,10^.0^3,8^.0^11,19^.0^12,17^.0^21,26^]heptacosa-3(8),4,6,12(17),13,15,21(26),22,24-nonaene
_chemical_name_systematic
;
Triazatriborinotris[1,3,2]benzodiazaborole acetone disolvate
;
_space_group_crystal_system triclinic
_space_group_IT_number 2
_space_group_name_Hall '-P 1'
_space_group_name_H-M_alt 'P -1'
_atom_sites_solution_hydrogens mixed
_atom_sites_solution_primary dual
_audit_creation_method
;
Olex2 1.5
(compiled 2023.08.24 svn.re1ec1418 for OlexSys, GUI svn.r6817)
;
_cell_angle_alpha 97.595(3)
_cell_angle_beta 96.957(3)
_cell_angle_gamma 99.771(3)
_cell_formula_units_Z 2
_cell_length_a 5.8357(4)
_cell_length_b 13.6362(9)
_cell_length_c 15.4653(10)
_cell_measurement_reflns_used 9824
_cell_measurement_temperature 100(2)
_cell_measurement_theta_max 74.325
_cell_measurement_theta_min 3.329
_cell_volume 1189.13(14)
_computing_cell_refinement
;
SAINT-Plus V8.40B (Bruker, 2020)
;
_computing_data_collection
;
APEX4 Ver. 8.38A (Bruker, 2022)
;
_computing_data_reduction
;
SAINT-Plus Ve8.40B (Bruker, 2020)
;
_computing_molecular_graphics
;
OLEX2 (Dolomanov et al., 2009)
;
_computing_publication_material
;
OLEX2 (Dolomanov et al., 2009)
;
_computing_structure_refinement
;
<i>SHELXL209/1</i> (Sheldrick, 2015b)
;
_computing_structure_solution
;
<i>SHELXT2018/2</i> (Sheldrick, 2015a)
;
_diffrn_ambient_temperature 100(2)
_diffrn_detector '100 \\times 140 mm^2^ CMOS sensor'
_diffrn_detector_area_resol_mean 7.9
_diffrn_measured_fraction_theta_full 0.999
_diffrn_measured_fraction_theta_max 0.993
_diffrn_measurement_device '\k-geometry four-circle diffractometer'
_diffrn_measurement_device_type 'Bruker D8 Venture'
_diffrn_measurement_method '\w and \f scans'
_diffrn_radiation_monochromator 'multilayer mirror'
_diffrn_radiation_probe x-ray
_diffrn_radiation_type 'Cu K\a'
_diffrn_radiation_wavelength 1.54178
_diffrn_reflns_av_R_equivalents 0.0400
_diffrn_reflns_av_unetI/netI 0.0180
_diffrn_reflns_limit_h_max 7
_diffrn_reflns_limit_h_min -7
_diffrn_reflns_limit_k_max 17
_diffrn_reflns_limit_k_min -17
_diffrn_reflns_limit_l_max 19
_diffrn_reflns_limit_l_min -19
_diffrn_reflns_number 47276
_diffrn_reflns_theta_full 67.679
_diffrn_reflns_theta_max 74.636
_diffrn_reflns_theta_min 2.914
_diffrn_source 'microfocus sealed X-ray tube'
_diffrn_source_current 1.1
_diffrn_source_power 0.55000000000000E-1
_diffrn_source_voltage 50.0
_exptl_absorpt_coefficient_mu 0.664
_exptl_absorpt_correction_T_max 0.7538
_exptl_absorpt_correction_T_min 0.6989
_exptl_absorpt_correction_type multi-scan
_exptl_absorpt_process_details
;
(SADABS; Krause <i>et al.</i>,  2015)
;
_exptl_crystal_colour colourless
_exptl_crystal_density_diffrn 1.296
_exptl_crystal_density_method 'not measured'
_exptl_crystal_description Rod
_exptl_crystal_F_000 488
_exptl_crystal_size_max 0.41
_exptl_crystal_size_mid 0.134
_exptl_crystal_size_min 0.129
_refine_diff_density_max 0.220
_refine_diff_density_min -0.229
_refine_ls_extinction_method none
_refine_ls_goodness_of_fit_ref 1.076
_refine_ls_hydrogen_treatment mixed
_refine_ls_matrix_type full
_refine_ls_number_parameters 579
_refine_ls_number_reflns 4853
_refine_ls_number_restraints 369
_refine_ls_restrained_S_all 1.054
_refine_ls_R_factor_all 0.0460
_refine_ls_R_factor_gt 0.0386
_refine_ls_shift/su_max 0.000
_refine_ls_shift/su_mean 0.000
_refine_ls_structure_factor_coef Fsqd
_refine_ls_weighting_details 'w=1/[\s^2^(Fo^2^)+(0.0377P)^2^+0.3978P] where P=(Fo^2^+2Fc^2^)/3'
_refine_ls_weighting_scheme calc
_refine_ls_wR_factor_gt 0.0896
_refine_ls_wR_factor_ref 0.0948
_reflns_number_gt 4226
_reflns_number_total 4853
_reflns_threshold_expression 'I > 2\s(I)'
_cod_data_source_file ex2077sup1.cif
_cod_data_source_block I
_cod_depositor_comments 'Adding full bibliography for 2022932.cif.'
_cod_database_code 2022932
_cod_database_fobs_code 2022932
_shelx_space_group_comment
;
The symmetry employed for this shelxl refinement is uniquely defined
by the following loop, which should always be used as a source of
symmetry information in preference to the above space-group names.
They are only intended as comments.
;
_shelx_estimated_absorpt_t_min 0.773
_shelx_estimated_absorpt_t_max 0.919

loop_
_space_group_symop_operation_xyz
'x, y, z'
'-x, -y, -z'

loop_
_atom_site_type_symbol
_atom_site_label
_atom_site_fract_x
_atom_site_fract_y
_atom_site_fract_z
_atom_site_U_iso_or_equiv
_atom_site_adp_type
_atom_site_calc_flag
_atom_site_occupancy
_atom_site_disorder_assembly
_atom_site_disorder_group
O O1 1.06089(19) 0.80696(9) 0.44502(7) 0.0509(3) Uani d 1 . .
C C19 1.4443(2) 0.84484(11) 0.52511(9) 0.0394(3) Uani d 1 . .
H H19A 1.465884 0.900588 0.491055 0.059 Uiso calc 1 . .
H H19B 1.566486 0.804633 0.517058 0.059 Uiso calc 1 . .
H H19C 1.455742 0.871885 0.587746 0.059 Uiso calc 1 . .
C C20 1.2081(2) 0.78000(10) 0.49384(8) 0.0292(3) Uani d 1 . .
C C21 1.1621(3) 0.68044(11) 0.52471(10) 0.0414(3) Uani d 1 . .
H H21A 0.992312 0.654847 0.516480 0.062 Uiso calc 1 . .
H H21B 1.225795 0.688200 0.587362 0.062 Uiso calc 1 . .
H H21C 1.238069 0.632812 0.490587 0.062 Uiso calc 1 . .
O O2 -0.42413(17) 0.45535(8) 0.15098(7) 0.0438(3) Uani d 1 . .
C C22 -0.7168(3) 0.31164(10) 0.15045(10) 0.0444(4) Uani d 1 . .
H H22A -0.746614 0.260253 0.097682 0.067 Uiso calc 1 . .
H H22B -0.863479 0.314031 0.174805 0.067 Uiso calc 1 . .
H H22C -0.600541 0.294781 0.194562 0.067 Uiso calc 1 . .
C C23 -0.6251(2) 0.41159(9) 0.12665(8) 0.0307(3) Uani d 1 . .
C C24 -0.7921(3) 0.45521(12) 0.06874(11) 0.0502(4) Uani d 1 . .
H H24A -0.911786 0.476703 0.102329 0.075 Uiso calc 1 . .
H H24B -0.868343 0.404166 0.018179 0.075 Uiso calc 1 . .
H H24C -0.705855 0.513364 0.047717 0.075 Uiso calc 1 . .
N N1 0.05231(18) 0.94365(8) 0.12177(7) 0.0213(2) Uani d 0.8922(14) A 1
H H1 0.087(3) 1.0065(10) 0.1141(10) 0.026 Uiso d 0.8922(14) A 1
N N2 0.0215(2) 0.79057(11) 0.17389(8) 0.0199(3) Uani d 0.8922(14) A 1
N N3 -0.01420(19) 0.61709(8) 0.23107(7) 0.0223(2) Uani d 0.8922(14) A 1
H H3 -0.155(2) 0.5811(11) 0.2091(10) 0.027 Uiso d 0.8922(14) A 1
N N4 0.3305(3) 0.73686(10) 0.27224(7) 0.0199(3) Uani d 0.8922(14) A 1
N N5 0.70842(18) 0.87612(8) 0.32562(7) 0.0217(2) Uani d 0.8922(14) A 1
H H5 0.808(2) 0.8516(11) 0.3595(9) 0.026 Uiso d 0.8922(14) A 1
N N6 0.3973(2) 0.90929(9) 0.23233(8) 0.0194(2) Uani d 0.8922(14) A 1
C C1 -0.1652(3) 0.88371(13) 0.08577(11) 0.0198(3) Uani d 0.8922(14) A 1
C C2 -0.3450(4) 0.90431(14) 0.02761(13) 0.0224(4) Uani d 0.8922(14) A 1
H H2 -0.329678 0.966365 0.005266 0.027 Uiso calc 0.8922(14) A 1
C C3 -0.5501(3) 0.83056(16) 0.00289(13) 0.0229(4) Uani d 0.8922(14) A 1
H H3A -0.676721 0.843184 -0.036131 0.027 Uiso calc 0.8922(14) A 1
C C4 -0.5705(3) 0.73916(13) 0.03476(11) 0.0229(4) Uani d 0.8922(14) A 1
H H4 -0.710825 0.690246 0.017142 0.027 Uiso calc 0.8922(14) A 1
C C5 -0.3876(3) 0.71828(12) 0.09227(10) 0.0212(3) Uani d 0.8922(14) A 1
H H5A -0.401702 0.655786 0.113858 0.025 Uiso calc 0.8922(14) A 1
C C6 -0.1858(3) 0.79089(14) 0.11696(8) 0.0191(3) Uani d 0.8922(14) A 1
C C7 0.1469(3) 0.57793(15) 0.28473(8) 0.0208(3) Uani d 0.8922(14) A 1
C C8 0.1229(3) 0.48537(15) 0.31331(13) 0.0244(4) Uani d 0.8922(14) A 1
H H8 -0.020650 0.438014 0.298263 0.029 Uiso calc 0.8922(14) A 1
C C9 0.3158(4) 0.46330(17) 0.36499(18) 0.0260(5) Uani d 0.8922(14) A 1
H H9 0.303614 0.400122 0.385324 0.031 Uiso calc 0.8922(14) A 1
C C10 0.5261(3) 0.53338(15) 0.38692(12) 0.0251(4) Uani d 0.8922(14) A 1
H H10 0.656080 0.516669 0.421237 0.030 Uiso calc 0.8922(14) A 1
C C11 0.5489(3) 0.62773(11) 0.35930(10) 0.0227(3) Uani d 0.8922(14) A 1
H H11 0.691815 0.675431 0.374747 0.027 Uiso calc 0.8922(14) A 1
C C12 0.3572(3) 0.64948(10) 0.30890(10) 0.0199(3) Uani d 0.8922(14) A 1
C C13 0.7668(4) 0.97371(11) 0.30686(11) 0.0215(3) Uani d 0.8922(14) A 1
C C14 0.9721(4) 1.04497(16) 0.33531(14) 0.0244(4) Uani d 0.8922(14) A 1
H H14 1.097907 1.031074 0.373927 0.029 Uiso calc 0.8922(14) A 1
C C15 0.9867(4) 1.13764(18) 0.30511(17) 0.0262(5) Uani d 0.8922(14) A 1
H H15 1.125364 1.187461 0.322980 0.031 Uiso calc 0.8922(14) A 1
C C16 0.8000(3) 1.15820(13) 0.24893(11) 0.0266(4) Uani d 0.8922(14) A 1
H H16 0.813959 1.221762 0.229232 0.032 Uiso calc 0.8922(14) A 1
C C17 0.5933(3) 1.08661(14) 0.22134(9) 0.0240(3) Uani d 0.8922(14) A 1
H H17 0.466136 1.100974 0.183733 0.029 Uiso calc 0.8922(14) A 1
C C18 0.5792(2) 0.99461(14) 0.25019(10) 0.0200(3) Uani d 0.8922(14) A 1
B B1 0.1734(3) 0.88827(13) 0.17792(10) 0.0203(3) Uani d 0.8922(14) A 1
B B2 0.0951(3) 0.71571(12) 0.22164(12) 0.0206(3) Uani d 0.8922(14) A 1
B B3 0.4808(3) 0.83321(14) 0.27939(10) 0.0202(3) Uani d 0.8922(14) A 1
N N1A -0.1999(13) 0.6816(6) 0.1539(5) 0.0194(17) Uani d 0.1078(14) A 2
H H1A -0.282(18) 0.623(4) 0.158(8) 0.023 Uiso d 0.1078(14) A 2
N N2A 0.0651(16) 0.8336(8) 0.1694(6) 0.0115(18) Uani d 0.1078(14) A 2
N N3A 0.3577(13) 1.0072(6) 0.1865(5) 0.0199(17) Uani d 0.1078(14) A 2
H H3AA 0.282922 1.041925 0.152282 0.024 Uiso calc 0.1078(14) A 2
N N4A 0.4546(15) 0.8803(7) 0.2592(6) 0.0101(16) Uani d 0.1078(14) A 2
N N5A 0.5854(14) 0.7321(6) 0.3329(6) 0.0202(18) Uani d 0.1078(14) A 2
H H5AA 0.722(10) 0.736(9) 0.366(7) 0.024 Uiso d 0.1078(14) A 2
N N6A 0.2152(19) 0.7135(6) 0.2538(6) 0.0106(17) Uani d 0.1078(14) A 2
C C1A -0.290(2) 0.7472(10) 0.1031(7) 0.014(2) Uani d 0.1078(14) A 2
C C2A -0.506(3) 0.7254(10) 0.0533(11) 0.022(3) Uani d 0.1078(14) A 2
H H2A -0.609929 0.663375 0.052168 0.026 Uiso calc 0.1078(14) A 2
C C3A -0.568(3) 0.7960(12) 0.0050(13) 0.022(3) Uani d 0.1078(14) A 2
H H3AB -0.715553 0.783290 -0.031800 0.026 Uiso calc 0.1078(14) A 2
C C4A -0.417(3) 0.8847(12) 0.0099(11) 0.017(3) Uani d 0.1078(14) A 2
H H4A -0.463478 0.933462 -0.023647 0.021 Uiso calc 0.1078(14) A 2
C C5A -0.201(2) 0.9069(10) 0.0609(9) 0.014(2) Uani d 0.1078(14) A 2
H H5AB -0.096661 0.968971 0.062466 0.017 Uiso calc 0.1078(14) A 2
C C6A -0.1419(18) 0.8371(10) 0.1089(7) 0.013(2) Uani d 0.1078(14) A 2
C C7A 0.5800(17) 1.0397(11) 0.2354(8) 0.018(2) Uani d 0.1078(14) A 2
C C8A 0.720(3) 1.1301(10) 0.2390(10) 0.025(3) Uani d 0.1078(14) A 2
H H8A 0.670904 1.178949 0.206266 0.030 Uiso calc 0.1078(14) A 2
C C9A 0.935(3) 1.1498(14) 0.2911(15) 0.020(3) Uani d 0.1078(14) A 2
H H9A 1.036852 1.213402 0.296635 0.025 Uiso calc 0.1078(14) A 2
C C10A 1.000(3) 1.0759(13) 0.3346(15) 0.025(4) Uani d 0.1078(14) A 2
H H10A 1.151947 1.089307 0.368572 0.030 Uiso calc 0.1078(14) A 2
C C11A 0.860(2) 0.9829(10) 0.3327(9) 0.020(3) Uani d 0.1078(14) A 2
H H11A 0.908625 0.933801 0.365401 0.024 Uiso calc 0.1078(14) A 2
C C12A 0.647(2) 0.9667(8) 0.2801(8) 0.012(2) Uani d 0.1078(14) A 2
C C13A 0.462(2) 0.6377(8) 0.3348(8) 0.015(2) Uani d 0.1078(14) A 2
C C14A 0.542(2) 0.5652(11) 0.3771(11) 0.018(3) Uani d 0.1078(14) A 2
H H14A 0.697182 0.574882 0.407814 0.022 Uiso calc 0.1078(14) A 2
C C15A 0.382(3) 0.4774(15) 0.3719(16) 0.019(3) Uani d 0.1078(14) A 2
H H15A 0.429636 0.425514 0.400910 0.022 Uiso calc 0.1078(14) A 2
C C16A 0.156(3) 0.4599(12) 0.3273(13) 0.020(3) Uani d 0.1078(14) A 2
H H16A 0.053894 0.397267 0.325790 0.023 Uiso calc 0.1078(14) A 2
C C17A 0.077(2) 0.5340(10) 0.2846(8) 0.016(2) Uani d 0.1078(14) A 2
H H17A -0.077468 0.524471 0.253539 0.019 Uiso calc 0.1078(14) A 2
C C18A 0.236(2) 0.6213(8) 0.2900(6) 0.0082(18) Uani d 0.1078(14) A 2
B B1A 0.0310(19) 0.7366(9) 0.1970(8) 0.011(2) Uani d 0.1078(14) A 2
B B2A 0.273(2) 0.9081(8) 0.2018(8) 0.010(2) Uani d 0.1078(14) A 2
B B3A 0.434(2) 0.7822(9) 0.2840(7) 0.012(2) Uani d 0.1078(14) A 2

loop_
_atom_site_aniso_label
_atom_site_aniso_U_11
_atom_site_aniso_U_22
_atom_site_aniso_U_33
_atom_site_aniso_U_12
_atom_site_aniso_U_13
_atom_site_aniso_U_23
O1 0.0489(6) 0.0642(7) 0.0388(6) 0.0269(5) -0.0118(5) 0.0005(5)
C19 0.0371(7) 0.0432(8) 0.0344(7) 0.0001(6) 0.0072(6) 0.0006(6)
C20 0.0295(6) 0.0356(7) 0.0227(6) 0.0107(5) 0.0019(5) 0.0010(5)
C21 0.0511(9) 0.0364(8) 0.0373(7) 0.0044(6) 0.0156(6) 0.0045(6)
O2 0.0341(5) 0.0417(6) 0.0466(6) -0.0080(4) 0.0031(4) -0.0040(5)
C22 0.0566(9) 0.0283(7) 0.0492(9) 0.0015(6) 0.0233(7) 0.0035(6)
C23 0.0324(7) 0.0251(6) 0.0322(6) 0.0013(5) 0.0069(5) -0.0012(5)
C24 0.0539(9) 0.0412(8) 0.0520(9) 0.0131(7) -0.0053(7) 0.0006(7)
N1 0.0204(5) 0.0182(5) 0.0245(5) 0.0017(4) 0.0015(4) 0.0043(4)
N2 0.0173(6) 0.0192(7) 0.0226(6) 0.0017(5) 0.0019(4) 0.0048(6)
N3 0.0193(5) 0.0217(5) 0.0252(5) 0.0017(4) 0.0012(4) 0.0053(4)
N4 0.0181(7) 0.0201(6) 0.0214(6) 0.0023(5) 0.0016(5) 0.0060(5)
N5 0.0202(5) 0.0221(5) 0.0223(5) 0.0028(4) 0.0002(4) 0.0059(4)
N6 0.0192(6) 0.0189(6) 0.0199(6) 0.0024(5) 0.0020(5) 0.0046(5)
C1 0.0204(7) 0.0201(9) 0.0195(8) 0.0055(6) 0.0033(6) 0.0026(6)
C2 0.0201(10) 0.0215(8) 0.0243(9) 0.0029(7) 0.0014(8) 0.0020(7)
C3 0.0217(8) 0.0249(10) 0.0222(7) 0.0059(8) 0.0005(6) 0.0044(8)
C4 0.0214(8) 0.0254(9) 0.0202(8) 0.0029(6) 0.0002(6) 0.0021(6)
C5 0.0205(8) 0.0208(7) 0.0211(7) 0.0023(6) 0.0015(6) 0.0019(6)
C6 0.0182(7) 0.0195(8) 0.0194(6) 0.0035(6) 0.0032(5) 0.0018(6)
C7 0.0237(8) 0.0186(8) 0.0204(7) 0.0028(7) 0.0057(6) 0.0030(7)
C8 0.0270(8) 0.0225(10) 0.0244(10) 0.0037(7) 0.0053(7) 0.0055(7)
C9 0.0331(13) 0.0193(9) 0.0262(10) 0.0025(8) 0.0060(10) 0.0074(8)
C10 0.0303(9) 0.0230(10) 0.0238(8) 0.0078(8) 0.0024(6) 0.0078(7)
C11 0.0245(7) 0.0227(8) 0.0216(7) 0.0056(6) 0.0029(6) 0.0053(6)
C12 0.0209(8) 0.0202(7) 0.0190(7) 0.0038(6) 0.0039(6) 0.0042(5)
C13 0.0191(9) 0.0231(7) 0.0203(8) 0.0005(7) 0.0031(7) 0.0006(6)
C14 0.0232(9) 0.0224(10) 0.0262(8) 0.0010(8) 0.0030(7) 0.0038(9)
C15 0.0234(10) 0.0245(10) 0.0272(11) -0.0020(7) 0.0003(7) 0.0029(7)
C16 0.0271(9) 0.0217(8) 0.0276(8) -0.0034(7) 0.0022(7) 0.0036(6)
C17 0.0250(8) 0.0213(8) 0.0235(7) -0.0003(6) 0.0013(5) 0.0035(6)
C18 0.0205(7) 0.0196(8) 0.0194(7) 0.0022(6) 0.0035(5) 0.0024(6)
B1 0.0207(8) 0.0208(8) 0.0192(7) 0.0031(7) 0.0041(6) 0.0017(6)
B2 0.0195(9) 0.0227(8) 0.0200(8) 0.0040(6) 0.0038(7) 0.0037(6)
B3 0.0225(7) 0.0204(9) 0.0190(7) 0.0049(7) 0.0056(5) 0.0049(7)
N1A 0.018(3) 0.016(3) 0.022(3) 0.001(2) -0.006(2) 0.007(3)
N2A 0.011(3) 0.007(3) 0.015(3) -0.001(2) -0.007(2) 0.008(2)
N3A 0.019(3) 0.014(3) 0.024(4) -0.002(2) 0.000(3) 0.006(2)
N4A 0.007(3) 0.008(3) 0.013(3) -0.0032(19) -0.004(2) 0.005(2)
N5A 0.016(3) 0.018(3) 0.026(4) 0.001(2) -0.002(2) 0.010(3)
N6A 0.008(3) 0.007(3) 0.015(3) -0.002(2) -0.005(2) 0.005(2)
C1A 0.010(3) 0.010(4) 0.017(4) -0.004(2) -0.007(3) 0.005(3)
C2A 0.016(4) 0.014(4) 0.029(6) -0.006(3) -0.014(3) 0.011(4)
C3A 0.014(4) 0.020(5) 0.028(6) -0.002(4) -0.008(3) 0.012(5)
C4A 0.009(4) 0.016(5) 0.027(6) 0.004(3) -0.007(3) 0.012(4)
C5A 0.009(4) 0.014(4) 0.020(5) 0.005(3) -0.003(3) 0.010(3)
C6A 0.010(3) 0.007(4) 0.020(4) -0.002(2) -0.009(3) 0.007(3)
C7A 0.015(3) 0.011(3) 0.024(5) -0.004(3) -0.003(3) 0.007(3)
C8A 0.020(4) 0.014(4) 0.034(6) -0.009(3) -0.005(4) 0.007(3)
C9A 0.019(5) 0.014(5) 0.025(6) -0.008(3) 0.000(4) 0.004(4)
C10A 0.015(4) 0.017(5) 0.036(7) -0.012(3) -0.005(4) 0.008(5)
C11A 0.010(4) 0.018(4) 0.026(5) -0.008(3) -0.005(3) 0.005(4)
C12A 0.008(3) 0.010(3) 0.016(4) -0.004(2) -0.001(3) 0.003(3)
C13A 0.009(4) 0.016(3) 0.021(5) 0.001(2) -0.005(3) 0.011(3)
C14A 0.016(4) 0.015(4) 0.022(5) 0.001(3) -0.007(3) 0.010(4)
C15A 0.018(5) 0.016(4) 0.022(6) 0.003(3) -0.004(4) 0.010(4)
C16A 0.021(5) 0.014(4) 0.024(6) 0.003(3) -0.003(4) 0.012(4)
C17A 0.016(4) 0.011(4) 0.020(5) 0.000(3) -0.001(3) 0.010(3)
C18A 0.008(3) 0.008(3) 0.009(4) 0.001(2) -0.001(3) 0.004(3)
B1A 0.011(3) 0.008(3) 0.013(4) 0.001(2) -0.003(3) 0.006(3)
B2A 0.008(3) 0.008(3) 0.013(4) -0.001(2) -0.003(3) 0.004(2)
B3A 0.009(3) 0.009(3) 0.016(4) -0.003(2) -0.004(3) 0.005(3)

loop_
_atom_type_symbol
_atom_type_description
_atom_type_scat_dispersion_real
_atom_type_scat_dispersion_imag
_atom_type_scat_source
C C 0.0181 0.0091 'International Tables Vol C Tables 4.2.6.8 and 6.1.1.4'
H H 0.0000 0.0000 'International Tables Vol C Tables 4.2.6.8 and 6.1.1.4'
B B 0.0090 0.0039 'International Tables Vol C Tables 4.2.6.8 and 6.1.1.4'
N N 0.0311 0.0180 'International Tables Vol C Tables 4.2.6.8 and 6.1.1.4'
O O 0.0492 0.0322 'International Tables Vol C Tables 4.2.6.8 and 6.1.1.4'

loop_
_exptl_crystal_face_index_h
_exptl_crystal_face_index_k
_exptl_crystal_face_index_l
_exptl_crystal_face_perp_dist
-1.00 -1.00 -1.00 0.0990
0.00 1.00 1.00 0.0590
0.00 -1.00 -1.00 0.0230
0.00 1.00 -1.00 0.0670
0.00 -1.00 1.00 0.0380
0.00 0.00 -1.00 0.0440
1.00 1.00 1.00 0.1400

loop_
_geom_angle_atom_site_label_1
_geom_angle_atom_site_label_2
_geom_angle_atom_site_label_3
_geom_angle_site_symmetry_1
_geom_angle_site_symmetry_3
_geom_angle
_geom_angle_publ_flag
H19A C19 H19B . . 109.5 ?
H19A C19 H19C . . 109.5 ?
H19B C19 H19C . . 109.5 ?
C20 C19 H19A . . 109.5 ?
C20 C19 H19B . . 109.5 ?
C20 C19 H19C . . 109.5 ?
O1 C20 C19 . . 121.34(13) ?
O1 C20 C21 . . 121.53(13) ?
C21 C20 C19 . . 117.12(12) ?
C20 C21 H21A . . 109.5 ?
C20 C21 H21B . . 109.5 ?
C20 C21 H21C . . 109.5 ?
H21A C21 H21B . . 109.5 ?
H21A C21 H21C . . 109.5 ?
H21B C21 H21C . . 109.5 ?
H22A C22 H22B . . 109.5 ?
H22A C22 H22C . . 109.5 ?
H22B C22 H22C . . 109.5 ?
C23 C22 H22A . . 109.5 ?
C23 C22 H22B . . 109.5 ?
C23 C22 H22C . . 109.5 ?
O2 C23 C22 . . 122.38(13) ?
O2 C23 C24 . . 120.99(13) ?
C22 C23 C24 . . 116.61(13) ?
C23 C24 H24A . . 109.5 ?
C23 C24 H24B . . 109.5 ?
C23 C24 H24C . . 109.5 ?
H24A C24 H24B . . 109.5 ?
H24A C24 H24C . . 109.5 ?
H24B C24 H24C . . 109.5 ?
C1 N1 H1 . . 121.2(10) ?
C1 N1 B1 . . 107.84(14) ?
B1 N1 H1 . . 130.4(10) ?
C6 N2 B1 . . 106.69(14) ?
C6 N2 B2 . . 132.10(15) ?
B2 N2 B1 . . 121.21(13) ?
C7 N3 H3 . . 121.0(10) ?
C7 N3 B2 . . 107.62(14) ?
B2 N3 H3 . . 131.4(10) ?
C12 N4 B2 . . 106.30(14) ?
C12 N4 B3 . . 132.59(15) ?
B3 N4 B2 . . 121.07(12) ?
C13 N5 H5 . . 120.5(10) ?
C13 N5 B3 . . 107.76(14) ?
B3 N5 H5 . . 131.7(10) ?
C18 N6 B1 . . 132.24(15) ?
C18 N6 B3 . . 106.46(14) ?
B1 N6 B3 . . 121.25(12) ?
N1 C1 C6 . . 109.50(16) ?
C2 C1 N1 . . 129.53(19) ?
C2 C1 C6 . . 120.97(15) ?
C1 C2 H2 . . 121.1 ?
C1 C2 C3 . . 117.88(17) ?
C3 C2 H2 . . 121.1 ?
C2 C3 H3A . . 119.6 ?
C4 C3 C2 . . 120.88(17) ?
C4 C3 H3A . . 119.6 ?
C3 C4 H4 . . 119.5 ?
C3 C4 C5 . . 120.98(16) ?
C5 C4 H4 . . 119.5 ?
C4 C5 H5A . . 120.9 ?
C6 C5 C4 . . 118.26(14) ?
C6 C5 H5A . . 120.9 ?
C1 C6 N2 . . 108.71(16) ?
C5 C6 N2 . . 130.27(16) ?
C5 C6 C1 . . 121.01(13) ?
N3 C7 C12 . . 109.33(17) ?
C8 C7 N3 . . 129.57(19) ?
C8 C7 C12 . . 121.10(15) ?
C7 C8 H8 . . 120.9 ?
C7 C8 C9 . . 118.21(18) ?
C9 C8 H8 . . 120.9 ?
C8 C9 H9 . . 119.7 ?
C10 C9 C8 . . 120.5(2) ?
C10 C9 H9 . . 119.7 ?
C9 C10 H10 . . 119.4 ?
C9 C10 C11 . . 121.24(18) ?
C11 C10 H10 . . 119.4 ?
C10 C11 H11 . . 121.0 ?
C12 C11 C10 . . 118.00(15) ?
C12 C11 H11 . . 121.0 ?
C7 C12 N4 . . 108.88(17) ?
C11 C12 N4 . . 130.22(16) ?
C11 C12 C7 . . 120.88(13) ?
N5 C13 C18 . . 109.44(17) ?
C14 C13 N5 . . 129.36(19) ?
C14 C13 C18 . . 121.20(15) ?
C13 C14 H14 . . 121.2 ?
C13 C14 C15 . . 117.67(18) ?
C15 C14 H14 . . 121.2 ?
C14 C15 H15 . . 119.5 ?
C14 C15 C16 . . 121.0(2) ?
C16 C15 H15 . . 119.5 ?
C15 C16 H16 . . 119.5 ?
C17 C16 C15 . . 121.01(17) ?
C17 C16 H16 . . 119.5 ?
C16 C17 H17 . . 120.9 ?
C18 C17 C16 . . 118.20(14) ?
C18 C17 H17 . . 120.9 ?
N6 C18 C13 . . 108.64(17) ?
C17 C18 N6 . . 130.44(16) ?
C17 C18 C13 . . 120.92(13) ?
N1 B1 N2 . . 107.25(15) ?
N1 B1 N6 . . 133.95(16) ?
N6 B1 N2 . . 118.79(13) ?
N2 B2 N4 . . 118.80(13) ?
N3 B2 N2 . . 133.35(16) ?
N3 B2 N4 . . 107.85(15) ?
N4 B3 N6 . . 118.71(12) ?
N5 B3 N4 . . 133.60(16) ?
N5 B3 N6 . . 107.68(14) ?
C1A N1A H1A . . 122(8) ?
C1A N1A B1A . . 105.0(9) ?
B1A N1A H1A . . 133(8) ?
B1A N2A C6A . . 107.3(9) ?
B1A N2A B2A . . 121.9(9) ?
B2A N2A C6A . . 130.8(9) ?
C7A N3A H3AA . . 126.2 ?
C7A N3A B2A . . 107.6(10) ?
B2A N3A H3AA . . 126.2 ?
B2A N4A C12A . . 106.9(9) ?
B3A N4A C12A . . 130.8(10) ?
B3A N4A B2A . . 122.2(8) ?
C13A N5A H5AA . . 106(8) ?
C13A N5A B3A . . 107.1(9) ?
B3A N5A H5AA . . 147(8) ?
B1A N6A C18A . . 130.6(10) ?
B1A N6A B3A . . 122.9(9) ?
B3A N6A C18A . . 106.5(9) ?
C2A C1A N1A . . 123.9(12) ?
C6A C1A N1A . . 113.6(10) ?
C6A C1A C2A . . 122.5(10) ?
C1A C2A H2A . . 121.3 ?
C1A C2A C3A . . 117.3(12) ?
C3A C2A H2A . . 121.3 ?
C2A C3A H3AB . . 120.2 ?
C4A C3A C2A . . 119.7(13) ?
C4A C3A H3AB . . 120.2 ?
C3A C4A H4A . . 118.6 ?
C3A C4A C5A . . 122.8(14) ?
C5A C4A H4A . . 118.6 ?
C4A C5A H5AB . . 121.4 ?
C6A C5A C4A . . 117.2(13) ?
C6A C5A H5AB . . 121.4 ?
C1A C6A N2A . . 106.6(10) ?
C5A C6A N2A . . 132.9(12) ?
C5A C6A C1A . . 120.4(10) ?
C8A C7A N3A . . 126.1(13) ?
C8A C7A C12A . . 122.4(10) ?
C12A C7A N3A . . 111.4(11) ?
C7A C8A H8A . . 120.7 ?
C7A C8A C9A . . 118.5(12) ?
C9A C8A H8A . . 120.7 ?
C8A C9A H9A . . 120.9 ?
C10A C9A C8A . . 118.3(15) ?
C10A C9A H9A . . 120.9 ?
C9A C10A H10A . . 117.7 ?
C9A C10A C11A . . 124.6(16) ?
C11A C10A H10A . . 117.7 ?
C10A C11A H11A . . 122.5 ?
C12A C11A C10A . . 115.0(13) ?
C12A C11A H11A . . 122.5 ?
C7A C12A N4A . . 106.8(11) ?
C7A C12A C11A . . 121.1(10) ?
C11A C12A N4A . . 132.1(12) ?
N5A C13A C18A . . 112.6(11) ?
C14A C13A N5A . . 126.2(13) ?
C14A C13A C18A . . 121.1(9) ?
C13A C14A H14A . . 122.4 ?
C13A C14A C15A . . 115.3(12) ?
C15A C14A H14A . . 122.4 ?
C14A C15A H15A . . 117.9 ?
C14A C15A C16A . . 124.2(16) ?
C16A C15A H15A . . 117.9 ?
C15A C16A H16A . . 120.1 ?
C15A C16A C17A . . 119.9(15) ?
C17A C16A H16A . . 120.1 ?
C16A C17A H17A . . 122.0 ?
C18A C17A C16A . . 116.0(12) ?
C18A C17A H17A . . 122.0 ?
C13A C18A N6A . . 105.6(10) ?
C17A C18A N6A . . 130.9(12) ?
C17A C18A C13A . . 123.5(9) ?
N2A B1A N1A . . 107.4(9) ?
N6A B1A N1A . . 134.6(11) ?
N6A B1A N2A . . 118.0(9) ?
N2A B2A N4A . . 117.6(8) ?
N3A B2A N2A . . 135.0(11) ?
N3A B2A N4A . . 107.2(9) ?
N4A B3A N6A . . 117.2(8) ?
N5A B3A N4A . . 134.7(10) ?
N5A B3A N6A . . 108.1(9) ?

loop_
_geom_bond_atom_site_label_1
_geom_bond_atom_site_label_2
_geom_bond_site_symmetry_2
_geom_bond_distance
_geom_bond_publ_flag
O1 C20 . 1.2110(15) ?
C19 H19A . 0.9800 ?
C19 H19B . 0.9800 ?
C19 H19C . 0.9800 ?
C19 C20 . 1.4927(18) ?
C20 C21 . 1.4906(19) ?
C21 H21A . 0.9800 ?
C21 H21B . 0.9800 ?
C21 H21C . 0.9800 ?
O2 C23 . 1.2122(16) ?
C22 H22A . 0.9800 ?
C22 H22B . 0.9800 ?
C22 H22C . 0.9800 ?
C22 C23 . 1.4873(18) ?
C23 C24 . 1.494(2) ?
C24 H24A . 0.9800 ?
C24 H24B . 0.9800 ?
C24 H24C . 0.9800 ?
N1 H1 . 0.874(12) ?
N1 C1 . 1.3948(18) ?
N1 B1 . 1.4247(19) ?
N2 C6 . 1.4082(17) ?
N2 B1 . 1.459(2) ?
N2 B2 . 1.429(2) ?
N3 H3 . 0.886(12) ?
N3 C7 . 1.3985(17) ?
N3 B2 . 1.4212(19) ?
N4 C12 . 1.4091(18) ?
N4 B2 . 1.459(2) ?
N4 B3 . 1.433(2) ?
N5 H5 . 0.871(12) ?
N5 C13 . 1.3941(17) ?
N5 B3 . 1.4191(18) ?
N6 C18 . 1.4077(18) ?
N6 B1 . 1.428(2) ?
N6 B3 . 1.459(2) ?
C1 C2 . 1.388(2) ?
C1 C6 . 1.405(2) ?
C2 H2 . 0.9500 ?
C2 C3 . 1.403(2) ?
C3 H3A . 0.9500 ?
C3 C4 . 1.392(2) ?
C4 H4 . 0.9500 ?
C4 C5 . 1.397(2) ?
C5 H5A . 0.9500 ?
C5 C6 . 1.382(2) ?
C7 C8 . 1.382(3) ?
C7 C12 . 1.409(2) ?
C8 H8 . 0.9500 ?
C8 C9 . 1.399(3) ?
C9 H9 . 0.9500 ?
C9 C10 . 1.396(2) ?
C10 H10 . 0.9500 ?
C10 C11 . 1.399(2) ?
C11 H11 . 0.9500 ?
C11 C12 . 1.382(2) ?
C13 C14 . 1.392(3) ?
C13 C18 . 1.410(2) ?
C14 H14 . 0.9500 ?
C14 C15 . 1.397(2) ?
C15 H15 . 0.9500 ?
C15 C16 . 1.400(2) ?
C16 H16 . 0.9500 ?
C16 C17 . 1.398(2) ?
C17 H17 . 0.9500 ?
C17 C18 . 1.379(2) ?
N1A H1A . 0.880(18) ?
N1A C1A . 1.391(11) ?
N1A B1A . 1.460(12) ?
N2A C6A . 1.447(11) ?
N2A B1A . 1.433(12) ?
N2A B2A . 1.433(12) ?
N3A H3AA . 0.8800 ?
N3A C7A . 1.389(11) ?
N3A B2A . 1.419(11) ?
N4A C12A . 1.454(11) ?
N4A B2A . 1.433(13) ?
N4A B3A . 1.429(12) ?
N5A H5AA . 0.883(18) ?
N5A C13A . 1.370(11) ?
N5A B3A . 1.414(11) ?
N6A C18A . 1.459(11) ?
N6A B1A . 1.409(12) ?
N6A B3A . 1.435(12) ?
C1A C2A . 1.362(13) ?
C1A C6A . 1.359(13) ?
C2A H2A . 0.9500 ?
C2A C3A . 1.363(14) ?
C3A H3AB . 0.9500 ?
C3A C4A . 1.356(14) ?
C4A H4A . 0.9500 ?
C4A C5A . 1.369(13) ?
C5A H5AB . 0.9500 ?
C5A C6A . 1.346(12) ?
C7A C8A . 1.349(13) ?
C7A C12A . 1.367(13) ?
C8A H8A . 0.9500 ?
C8A C9A . 1.371(15) ?
C9A H9A . 0.9500 ?
C9A C10A . 1.363(15) ?
C10A H10A . 0.9500 ?
C10A C11A . 1.382(13) ?
C11A H11A . 0.9500 ?
C11A C12A . 1.370(13) ?
C13A C14A . 1.369(14) ?
C13A C18A . 1.382(13) ?
C14A H14A . 0.9500 ?
C14A C15A . 1.375(15) ?
C15A H15A . 0.9500 ?
C15A C16A . 1.378(15) ?
C16A H16A . 0.9500 ?
C16A C17A . 1.387(12) ?
C17A H17A . 0.9500 ?
C17A C18A . 1.365(13) ?

loop_
_geom_hbond_atom_site_label_D
_geom_hbond_atom_site_label_H
_geom_hbond_atom_site_label_A
_geom_hbond_site_symmetry_A
_geom_hbond_distance_DH
_geom_hbond_distance_HA
_geom_hbond_distance_DA
_geom_hbond_angle_DHA
_geom_hbond_publ_flag
N3 H3 O2 . 0.886(12) 2.133(13) 2.9817(14) 160.3(14) yes
N5 H5 O1 . 0.871(12) 2.086(13) 2.9544(15) 174.6(14) yes
N1A H1A O2 . 0.880(18) 2.27(4) 3.133(8) 165(11) yes
N5A H5AA O1 . 0.883(18) 2.19(5) 3.026(8) 158(11) yes

loop_
_geom_torsion_atom_site_label_1
_geom_torsion_atom_site_label_2
_geom_torsion_atom_site_label_3
_geom_torsion_atom_site_label_4
_geom_torsion_site_symmetry_1
_geom_torsion_site_symmetry_2
_geom_torsion_site_symmetry_3
_geom_torsion_site_symmetry_4
_geom_torsion
_geom_torsion_publ_flag
N1 C1 C2 C3 . . . . -178.74(15) ?
N1 C1 C6 N2 . . . . -0.09(15) ?
N1 C1 C6 C5 . . . . 178.83(11) ?
N3 C7 C8 C9 . . . . 178.04(17) ?
N3 C7 C12 N4 . . . . 1.36(14) ?
N3 C7 C12 C11 . . . . -177.48(11) ?
N5 C13 C14 C15 . . . . 178.95(17) ?
N5 C13 C18 N6 . . . . 0.09(14) ?
N5 C13 C18 C17 . . . . -179.75(11) ?
C1 N1 B1 N2 . . . . 0.79(14) ?
C1 N1 B1 N6 . . . . -179.44(14) ?
C1 C2 C3 C4 . . . . -0.9(2) ?
C2 C1 C6 N2 . . . . 179.59(13) ?
C2 C1 C6 C5 . . . . -1.5(2) ?
C2 C3 C4 C5 . . . . 0.1(2) ?
C3 C4 C5 C6 . . . . 0.2(2) ?
C4 C5 C6 N2 . . . . 179.21(13) ?
C4 C5 C6 C1 . . . . 0.55(19) ?
C6 N2 B1 N1 . . . . -0.83(14) ?
C6 N2 B1 N6 . . . . 179.35(11) ?
C6 N2 B2 N3 . . . . -2.1(3) ?
C6 N2 B2 N4 . . . . 176.60(12) ?
C6 C1 C2 C3 . . . . 1.7(2) ?
C7 N3 B2 N2 . . . . 178.35(14) ?
C7 N3 B2 N4 . . . . -0.47(14) ?
C7 C8 C9 C10 . . . . 0.1(3) ?
C8 C7 C12 N4 . . . . -178.79(13) ?
C8 C7 C12 C11 . . . . 2.4(2) ?
C8 C9 C10 C11 . . . . 1.1(3) ?
C9 C10 C11 C12 . . . . -0.5(2) ?
C10 C11 C12 N4 . . . . -179.74(14) ?
C10 C11 C12 C7 . . . . -1.2(2) ?
C12 N4 B2 N2 . . . . -177.75(11) ?
C12 N4 B2 N3 . . . . 1.27(14) ?
C12 N4 B3 N5 . . . . -0.4(2) ?
C12 N4 B3 N6 . . . . -179.55(12) ?
C12 C7 C8 C9 . . . . -1.8(2) ?
C13 N5 B3 N4 . . . . 179.53(14) ?
C13 N5 B3 N6 . . . . -1.21(14) ?
C13 C14 C15 C16 . . . . 0.6(3) ?
C14 C13 C18 N6 . . . . 179.70(14) ?
C14 C13 C18 C17 . . . . -0.1(2) ?
C14 C15 C16 C17 . . . . 0.0(3) ?
C15 C16 C17 C18 . . . . -0.7(2) ?
C16 C17 C18 N6 . . . . -179.02(13) ?
C16 C17 C18 C13 . . . . 0.78(19) ?
C18 N6 B1 N1 . . . . 0.6(2) ?
C18 N6 B1 N2 . . . . -179.62(12) ?
C18 N6 B3 N4 . . . . -179.36(11) ?
C18 N6 B3 N5 . . . . 1.26(13) ?
C18 C13 C14 C15 . . . . -0.6(3) ?
B1 N1 C1 C2 . . . . 179.91(15) ?
B1 N1 C1 C6 . . . . -0.45(14) ?
B1 N2 C6 C1 . . . . 0.57(14) ?
B1 N2 C6 C5 . . . . -178.21(13) ?
B1 N2 B2 N3 . . . . 178.83(14) ?
B1 N2 B2 N4 . . . . -2.45(18) ?
B1 N6 C18 C13 . . . . -178.00(13) ?
B1 N6 C18 C17 . . . . 1.8(2) ?
B1 N6 B3 N4 . . . . -1.81(18) ?
B1 N6 B3 N5 . . . . 178.81(11) ?
B2 N2 C6 C1 . . . . -178.58(13) ?
B2 N2 C6 C5 . . . . 2.6(2) ?
B2 N2 B1 N1 . . . . 178.43(11) ?
B2 N2 B1 N6 . . . . -1.38(18) ?
B2 N3 C7 C8 . . . . 179.63(15) ?
B2 N3 C7 C12 . . . . -0.53(14) ?
B2 N4 C12 C7 . . . . -1.60(13) ?
B2 N4 C12 C11 . . . . 177.09(13) ?
B2 N4 B3 N5 . . . . 177.03(13) ?
B2 N4 B3 N6 . . . . -2.16(18) ?
B3 N4 C12 C7 . . . . 176.07(12) ?
B3 N4 C12 C11 . . . . -5.2(2) ?
B3 N4 B2 N2 . . . . 4.25(18) ?
B3 N4 B2 N3 . . . . -176.73(11) ?
B3 N5 C13 C14 . . . . -178.86(16) ?
B3 N5 C13 C18 . . . . 0.71(14) ?
B3 N6 C18 C13 . . . . -0.83(14) ?
B3 N6 C18 C17 . . . . 178.99(13) ?
B3 N6 B1 N1 . . . . -176.20(13) ?
B3 N6 B1 N2 . . . . 3.55(18) ?
N1A C1A C2A C3A . . . . -178.3(14) ?
N1A C1A C6A N2A . . . . -0.7(14) ?
N1A C1A C6A C5A . . . . 177.6(11) ?
N3A C7A C8A C9A . . . . 179.9(15) ?
N3A C7A C12A N4A . . . . -0.1(13) ?
N3A C7A C12A C11A . . . . -179.9(11) ?
N5A C13A C14A C15A . . . . 177.8(15) ?
N5A C13A C18A N6A . . . . 1.8(12) ?
N5A C13A C18A C17A . . . . -178.2(10) ?
C1A N1A B1A N2A . . . . 0.4(12) ?
C1A N1A B1A N6A . . . . -177.3(13) ?
C1A C2A C3A C4A . . . . -2(3) ?
C2A C1A C6A N2A . . . . 178.1(12) ?
C2A C1A C6A C5A . . . . -4(2) ?
C2A C3A C4A C5A . . . . 1(3) ?
C3A C4A C5A C6A . . . . -1(2) ?
C4A C5A C6A N2A . . . . -179.6(13) ?
C4A C5A C6A C1A . . . . 3(2) ?
C6A N2A B1A N1A . . . . -0.9(12) ?
C6A N2A B1A N6A . . . . 177.3(9) ?
C6A N2A B2A N3A . . . . -2(2) ?
C6A N2A B2A N4A . . . . -177.4(10) ?
C6A C1A C2A C3A . . . . 3(2) ?
C7A N3A B2A N2A . . . . -177.2(12) ?
C7A N3A B2A N4A . . . . -1.9(12) ?
C7A C8A C9A C10A . . . . 2(3) ?
C8A C7A C12A N4A . . . . -179.0(12) ?
C8A C7A C12A C11A . . . . 1(2) ?
C8A C9A C10A C11A . . . . -2(3) ?
C9A C10A C11A C12A . . . . 2(3) ?
C10A C11A C12A N4A . . . . 178.8(15) ?
C10A C11A C12A C7A . . . . -2(2) ?
C12A N4A B2A N2A . . . . 178.1(9) ?
C12A N4A B2A N3A . . . . 1.9(11) ?
C12A N4A B3A N5A . . . . -3(2) ?
C12A N4A B3A N6A . . . . 178.5(9) ?
C12A C7A C8A C9A . . . . -1(2) ?
C13A N5A B3A N4A . . . . 179.4(12) ?
C13A N5A B3A N6A . . . . -1.8(12) ?
C13A C14A C15A C16A . . . . 1(3) ?
C14A C13A C18A N6A . . . . -179.7(12) ?
C14A C13A C18A C17A . . . . 0(2) ?
C14A C15A C16A C17A . . . . -1(3) ?
C15A C16A C17A C18A . . . . 0(2) ?
C16A C17A C18A N6A . . . . 179.9(13) ?
C16A C17A C18A C13A . . . . -0.1(19) ?
C18A N6A B1A N1A . . . . 0(2) ?
C18A N6A B1A N2A . . . . -177.5(9) ?
C18A N6A B3A N4A . . . . -178.1(9) ?
C18A N6A B3A N5A . . . . 2.8(11) ?
C18A C13A C14A C15A . . . . -1(2) ?
B1A N1A C1A C2A . . . . -178.6(13) ?
B1A N1A C1A C6A . . . . 0.2(13) ?
B1A N2A C6A C1A . . . . 1.0(13) ?
B1A N2A C6A C5A . . . . -177.0(14) ?
B1A N2A B2A N3A . . . . 178.8(12) ?
B1A N2A B2A N4A . . . . 3.8(16) ?
B1A N6A C18A C13A . . . . 174.6(11) ?
B1A N6A C18A C17A . . . . -5.4(19) ?
B1A N6A B3A N4A . . . . 4.2(16) ?
B1A N6A B3A N5A . . . . -174.8(9) ?
B2A N2A C6A C1A . . . . -178.0(11) ?
B2A N2A C6A C5A . . . . 4(2) ?
B2A N2A B1A N1A . . . . 178.2(9) ?
B2A N2A B1A N6A . . . . -3.7(16) ?
B2A N3A C7A C8A . . . . -179.9(13) ?
B2A N3A C7A C12A . . . . 1.3(13) ?
B2A N4A C12A C7A . . . . -1.1(12) ?
B2A N4A C12A C11A . . . . 178.6(13) ?
B2A N4A B3A N5A . . . . 174.7(11) ?
B2A N4A B3A N6A . . . . -4.0(15) ?
B3A N4A C12A C7A . . . . 176.6(11) ?
B3A N4A C12A C11A . . . . -4(2) ?
B3A N4A B2A N2A . . . . 0.2(15) ?
B3A N4A B2A N3A . . . . -176.1(9) ?
B3A N5A C13A C14A . . . . -178.4(13) ?
B3A N5A C13A C18A . . . . 0.0(13) ?
B3A N6A C18A C13A . . . . -2.8(11) ?
B3A N6A C18A C17A . . . . 177.2(12) ?
B3A N6A B1A N1A . . . . 177.0(11) ?
B3A N6A B1A N2A . . . . -0.5(16) ?
